data_7100855
loop_
_publ_author_name
'O. Donal'
'John Killoran'

_publ_section_title
;
Impact of a Conformationally Restricted Receptor on
the BF2 Chelated Azadipyrromethene Fluorosensing Platform
;
_journal_name_full 'Chemical Communications'
_journal_paper_doi 10.1039/b513878g
_journal_year 2006
_chemical_formula_sum 'C36 H31 B F2 N4'
_chemical_formula_weight 568.46
_chemical_name_common
;
BF2 chelated (3,5-Diphenyl-1H-pyrrol-2-yl)-(3-(4-
dimethylamino-2,6 -dimethylphenyl)-5-phenylpyrrol-2-ylidene)-amine
;
_space_group_IT_number 5
_symmetry_cell_setting monoclinic
_symmetry_space_group_name_Hall 'C 2y'
_symmetry_space_group_name_H-M 'C 1 2 1'
_cell_angle_alpha 90.00
_cell_angle_beta 103.405(4)
_cell_angle_gamma 90.00
_cell_formula_units_Z 4
_cell_length_a 42.555(7)
_cell_length_b 5.3195(9)
_cell_length_c 12.780(2)
_cell_measurement_temperature 100(2)
_cell_volume 2814.3(8)
_diffrn_ambient_temperature 100(2)
_exptl_crystal_density_diffrn 1.342
_cod_original_sg_symbol_H-M 'C 2'
_cod_original_formula_sum 'C36 H31 B N4 F2'
_cod_database_code 7100855

loop_
_symmetry_equiv_pos_as_xyz
'x, y, z'
'-x, y, -z'
'x+1/2, y+1/2, z'
'-x+1/2, y+1/2, -z'

loop_
_atom_site_label
_atom_site_type_symbol
_atom_site_fract_x
_atom_site_fract_y
_atom_site_fract_z
_atom_site_U_iso_or_equiv
_atom_site_adp_type
_atom_site_occupancy
_atom_site_symmetry_multiplicity
_atom_site_calc_flag
_atom_site_refinement_flags
_atom_site_disorder_assembly
_atom_site_disorder_group
B B 0.37849(14) -0.0312(12) 0.3164(5) 0.0205(13) Uani 1 1 d U . .
F1 F 0.39011(6) -0.2728(6) 0.3142(2) 0.0227(7) Uani 1 1 d U . .
F2 F 0.36250(6) 0.0418(5) 0.2123(2) 0.0223(7) Uani 1 1 d U . .
N1 N 0.38948(9) 0.2426(8) 0.5248(3) 0.0193(10) Uani 1 1 d U . .
N2 N 0.40694(9) 0.1528(8) 0.3620(3) 0.0184(10) Uani 1 1 d U . .
N3 N 0.35481(8) -0.0116(8) 0.3915(3) 0.0177(10) Uani 1 1 d U . .
N4 N 0.34532(10) 0.5826(9) 0.9445(3) 0.0285(12) Uani 1 1 d U . .
C1 C 0.41131(11) 0.2611(10) 0.4653(4) 0.0175(11) Uani 1 1 d U . .
C2 C 0.43944(11) 0.4103(10) 0.4879(4) 0.0191(12) Uani 1 1 d U . .
C3 C 0.45252(11) 0.3930(11) 0.3984(4) 0.0212(12) Uani 1 1 d U . .
H3 H 0.4713 0.4709 0.3899 0.025 Uiso 1 1 calc R . .
C4 C 0.43235(11) 0.2369(10) 0.3230(4) 0.0181(11) Uani 1 1 d U . .
C5 C 0.45175(10) 0.5636(10) 0.5847(4) 0.0177(12) Uani 1 1 d U . .
C6 C 0.44729(11) 0.4963(11) 0.6866(4) 0.0218(13) Uani 1 1 d U . .
H6 H 0.4351 0.3555 0.6944 0.026 Uiso 1 1 calc R . .
C7 C 0.46120(11) 0.6406(11) 0.7754(4) 0.0215(12) Uani 1 1 d U . .
H7 H 0.4581 0.5961 0.8427 0.026 Uiso 1 1 calc R . .
C8 C 0.47955(12) 0.8489(11) 0.7661(4) 0.0244(13) Uani 1 1 d U . .
H8 H 0.4897 0.9389 0.8269 0.029 Uiso 1 1 calc R . .
C9 C 0.48282(11) 0.9235(11) 0.6650(4) 0.0254(13) Uani 1 1 d U . .
H9 H 0.4943 1.0686 0.6574 0.031 Uiso 1 1 calc R . .
C10 C 0.46907(11) 0.7820(10) 0.5763(4) 0.0216(13) Uani 1 1 d U . .
H10 H 0.4714 0.8332 0.5089 0.026 Uiso 1 1 calc R . .
C11 C 0.43787(11) 0.1866(10) 0.2142(4) 0.0178(12) Uani 1 1 d U . .
C12 C 0.45658(11) 0.3617(11) 0.1741(4) 0.0215(13) Uani 1 1 d U . .
H12 H 0.4652 0.4991 0.2160 0.026 Uiso 1 1 calc R . .
C13 C 0.46251(12) 0.3322(11) 0.0713(4) 0.0243(13) Uani 1 1 d U . .
H13 H 0.4752 0.4489 0.0457 0.029 Uiso 1 1 calc R . .
C14 C 0.44962(12) 0.1318(11) 0.0086(4) 0.0248(13) Uani 1 1 d U . .
H14 H 0.4530 0.1151 -0.0604 0.030 Uiso 1 1 calc R . .
C15 C 0.43150(11) -0.0469(11) 0.0484(4) 0.0240(13) Uani 1 1 d U . .
H15 H 0.4230 -0.1842 0.0061 0.029 Uiso 1 1 calc R . .
C16 C 0.42596(11) -0.0210(11) 0.1515(4) 0.0202(12) Uani 1 1 d U . .
H16 H 0.4143 -0.1432 0.1782 0.024 Uiso 1 1 calc R . .
C17 C 0.36271(11) 0.1169(10) 0.4908(4) 0.0168(12) Uani 1 1 d U . .
C18 C 0.33538(11) 0.1149(10) 0.5381(4) 0.0197(12) Uani 1 1 d U . .
C19 C 0.31089(11) 0.0014(11) 0.4638(4) 0.0224(13) Uani 1 1 d U . .
H19 H 0.2897 -0.0175 0.4699 0.027 Uiso 1 1 calc R . .
C20 C 0.32343(12) -0.0815(10) 0.3767(4) 0.0197(12) Uani 1 1 d U . .
C21 C 0.33598(11) 0.2213(10) 0.6458(4) 0.0196(12) Uani 1 1 d U . .
C22 C 0.36039(11) 0.1441(10) 0.7360(4) 0.0209(12) Uani 1 1 d U . .
C23 C 0.36215(11) 0.2634(11) 0.8341(4) 0.0221(13) Uani 1 1 d U . .
H23 H 0.3779 0.2116 0.8934 0.027 Uiso 1 1 calc R . .
C24 C 0.34136(11) 0.4569(11) 0.8474(4) 0.0200(12) Uani 1 1 d U . .
C25 C 0.31619(11) 0.5185(10) 0.7582(4) 0.0218(13) Uani 1 1 d U . .
H25 H 0.3013 0.6415 0.7656 0.026 Uiso 1 1 calc R . .
C26 C 0.31310(11) 0.3993(10) 0.6595(4) 0.0195(12) Uani 1 1 d U . .
C27 C 0.30491(11) -0.2346(10) 0.2868(4) 0.0197(12) Uani 1 1 d U . .
C28 C 0.27208(11) -0.1817(10) 0.2473(4) 0.0226(13) Uani 1 1 d U . .
H28 H 0.2628 -0.0460 0.2749 0.027 Uiso 1 1 calc R . .
C29 C 0.25319(12) -0.3291(11) 0.1676(4) 0.0286(14) Uani 1 1 d U . .
H29 H 0.2315 -0.2908 0.1406 0.034 Uiso 1 1 calc R . .
C30 C 0.26709(12) -0.5352(11) 0.1285(4) 0.0284(14) Uani 1 1 d U . .
H30 H 0.2546 -0.6363 0.0755 0.034 Uiso 1 1 calc R . .
C31 C 0.29935(11) -0.5903(11) 0.1679(4) 0.0250(13) Uani 1 1 d U . .
H31 H 0.3084 -0.7282 0.1411 0.030 Uiso 1 1 calc R . .
C32 C 0.31828(12) -0.4430(10) 0.2465(4) 0.0237(13) Uani 1 1 d U . .
H32 H 0.3400 -0.4823 0.2728 0.028 Uiso 1 1 calc R . .
C33 C 0.38333(12) -0.0692(10) 0.7304(4) 0.0230(13) Uani 1 1 d U . .
H33A H 0.3727 -0.1911 0.6788 0.035 Uiso 1 1 calc R . .
H33B H 0.3899 -0.1471 0.7998 0.035 Uiso 1 1 calc R . .
H33C H 0.4020 -0.0052 0.7091 0.035 Uiso 1 1 calc R . .
C34 C 0.36712(11) 0.4812(12) 1.0394(4) 0.0288(14) Uani 1 1 d U . .
H34A H 0.3605 0.3136 1.0522 0.043 Uiso 1 1 calc R . .
H34B H 0.3666 0.5852 1.1003 0.043 Uiso 1 1 calc R . .
H34C H 0.3887 0.4776 1.0284 0.043 Uiso 1 1 calc R . .
C35 C 0.32196(12) 0.7688(11) 0.9576(4) 0.0291(14) Uani 1 1 d U . .
H35A H 0.3203 0.8953 0.9030 0.044 Uiso 1 1 calc R . .
H35B H 0.3287 0.8452 1.0272 0.044 Uiso 1 1 calc R . .
H35C H 0.3013 0.6901 0.9512 0.044 Uiso 1 1 calc R . .
C36 C 0.28438(11) 0.4687(12) 0.5690(4) 0.0270(13) Uani 1 1 d U . .
H36A H 0.2681 0.3411 0.5623 0.041 Uiso 1 1 calc R . .
H36B H 0.2912 0.4819 0.5028 0.041 Uiso 1 1 calc R . .
H36C H 0.2757 0.6270 0.5849 0.041 Uiso 1 1 calc R . .

loop_
_atom_site_aniso_label
_atom_site_aniso_U_11
_atom_site_aniso_U_22
_atom_site_aniso_U_33
_atom_site_aniso_U_23
_atom_site_aniso_U_13
_atom_site_aniso_U_12
B 0.021(3) 0.024(4) 0.014(3) 0.005(3) -0.003(2) 0.004(3)
F1 0.0264(16) 0.0256(18) 0.0143(15) 0.0014(14) 0.0007(12) 0.0008(14)
F2 0.0264(15) 0.0313(19) 0.0063(14) 0.0016(13) -0.0019(12) -0.0007(14)
N1 0.017(2) 0.025(3) 0.014(2) 0.002(2) 0.0000(19) 0.002(2)
N2 0.019(2) 0.026(3) 0.008(2) -0.002(2) -0.0023(18) -0.0011(19)
N3 0.016(2) 0.027(3) 0.009(2) 0.001(2) -0.0005(17) 0.001(2)
N4 0.035(3) 0.036(3) 0.010(2) -0.001(2) -0.004(2) 0.012(2)
C1 0.018(3) 0.020(3) 0.013(3) 0.002(2) 0.001(2) 0.004(2)
C2 0.016(3) 0.026(3) 0.013(3) 0.004(2) -0.002(2) 0.002(2)
C3 0.018(3) 0.031(3) 0.013(3) -0.003(3) 0.001(2) -0.003(2)
C4 0.015(3) 0.023(3) 0.014(3) 0.002(2) -0.002(2) 0.009(2)
C5 0.013(3) 0.021(3) 0.017(3) 0.000(2) 0.000(2) 0.001(2)
C6 0.024(3) 0.024(3) 0.017(3) 0.001(3) 0.003(2) 0.000(3)
C7 0.020(3) 0.036(3) 0.007(3) -0.002(3) 0.001(2) 0.001(3)
C8 0.022(3) 0.033(3) 0.014(3) -0.008(3) -0.004(2) 0.002(3)
C9 0.021(3) 0.028(3) 0.024(3) -0.006(3) 0.000(2) -0.005(3)
C10 0.020(3) 0.028(3) 0.016(3) 0.000(3) 0.002(2) -0.001(2)
C11 0.016(3) 0.024(3) 0.010(3) 0.002(2) -0.002(2) 0.002(2)
C12 0.022(3) 0.030(3) 0.010(3) -0.003(2) -0.002(2) 0.001(2)
C13 0.026(3) 0.034(3) 0.012(3) 0.004(3) 0.002(2) 0.001(3)
C14 0.029(3) 0.034(4) 0.011(3) -0.002(3) 0.005(2) 0.007(3)
C15 0.027(3) 0.029(3) 0.013(3) -0.003(3) -0.001(2) 0.003(3)
C16 0.019(3) 0.025(3) 0.015(3) 0.003(2) 0.000(2) 0.003(2)
C17 0.011(2) 0.021(3) 0.015(3) 0.003(2) -0.004(2) -0.001(2)
C18 0.021(3) 0.021(3) 0.014(3) -0.002(2) 0.000(2) 0.001(2)
C19 0.017(3) 0.031(4) 0.018(3) 0.001(3) 0.001(2) -0.005(3)
C20 0.024(3) 0.025(3) 0.008(3) 0.005(2) 0.001(2) 0.001(2)
C21 0.018(3) 0.028(3) 0.011(3) -0.002(2) 0.001(2) -0.002(2)
C22 0.023(3) 0.026(3) 0.014(3) 0.000(3) 0.005(2) -0.004(2)
C23 0.018(3) 0.034(3) 0.010(3) 0.004(3) -0.006(2) 0.000(3)
C24 0.015(3) 0.033(3) 0.012(3) 0.001(2) 0.001(2) 0.000(2)
C25 0.021(3) 0.027(3) 0.016(3) -0.003(3) 0.001(2) -0.001(2)
C26 0.014(3) 0.033(4) 0.010(3) 0.001(3) -0.001(2) -0.003(2)
C27 0.021(3) 0.023(3) 0.014(3) 0.002(2) 0.002(2) -0.006(3)
C28 0.021(3) 0.026(3) 0.020(3) -0.002(2) 0.004(2) 0.000(2)
C29 0.023(3) 0.040(4) 0.019(3) -0.001(3) -0.004(2) -0.006(3)
C30 0.030(3) 0.034(4) 0.020(3) -0.007(3) 0.004(2) -0.011(3)
C31 0.025(3) 0.029(4) 0.020(3) -0.011(3) 0.004(2) -0.007(3)
C32 0.024(3) 0.024(3) 0.022(3) 0.001(3) 0.005(2) 0.003(3)
C33 0.029(3) 0.029(3) 0.010(3) 0.002(3) 0.001(2) 0.002(3)
C34 0.034(3) 0.037(4) 0.013(3) -0.001(3) 0.000(2) -0.001(3)
C35 0.038(3) 0.032(4) 0.016(3) -0.004(3) 0.002(3) 0.004(3)
C36 0.028(3) 0.035(4) 0.016(3) -0.001(3) 0.000(2) 0.003(3)

loop_
_geom_bond_atom_site_label_1
_geom_bond_atom_site_label_2
_geom_bond_distance
_geom_bond_site_symmetry_2
_geom_bond_publ_flag
B F1 1.380(7) . ?
B F2 1.402(6) . ?
B N3 1.547(7) . ?
B N2 1.561(7) . ?
N1 C17 1.305(6) . ?
N1 C1 1.334(6) . ?
N2 C4 1.367(6) . ?
N2 C1 1.413(6) . ?
N3 C20 1.356(6) . ?
N3 C17 1.412(6) . ?
N4 C24 1.385(6) . ?
N4 C35 1.440(6) . ?
N4 C34 1.449(6) . ?
C1 C2 1.409(7) . ?
C2 C3 1.385(7) . ?
C2 C5 1.473(7) . ?
C3 C4 1.404(7) . ?
C3 H3 0.9300 . ?
C4 C11 1.487(7) . ?
C5 C10 1.393(7) . ?
C5 C6 1.406(6) . ?
C6 C7 1.384(7) . ?
C6 H6 0.9300 . ?
C7 C8 1.377(8) . ?
C7 H7 0.9300 . ?
C8 C9 1.389(7) . ?
C8 H8 0.9300 . ?
C9 C10 1.373(7) . ?
C9 H9 0.9300 . ?
C10 H10 0.9300 . ?
C11 C16 1.389(7) . ?
C11 C12 1.398(7) . ?
C12 C13 1.402(7) . ?
C12 H12 0.9300 . ?
C13 C14 1.370(7) . ?
C13 H13 0.9300 . ?
C14 C15 1.392(7) . ?
C14 H14 0.9300 . ?
C15 C16 1.399(7) . ?
C15 H15 0.9300 . ?
C16 H16 0.9300 . ?
C17 C18 1.430(6) . ?
C18 C19 1.376(7) . ?
C18 C21 1.484(7) . ?
C19 C20 1.412(7) . ?
C19 H19 0.9300 . ?
C20 C27 1.478(7) . ?
C21 C26 1.398(7) . ?
C21 C22 1.422(6) . ?
C22 C23 1.391(7) . ?
C22 C33 1.509(7) . ?
C23 C24 1.393(7) . ?
C23 H23 0.9300 . ?
C24 C25 1.410(6) . ?
C25 C26 1.391(7) . ?
C25 H25 0.9300 . ?
C26 C36 1.520(6) . ?
C27 C32 1.398(7) . ?
C27 C28 1.400(6) . ?
C28 C29 1.385(7) . ?
C28 H28 0.9300 . ?
C29 C30 1.393(8) . ?
C29 H29 0.9300 . ?
C30 C31 1.379(7) . ?
C30 H30 0.9300 . ?
C31 C32 1.377(7) . ?
C31 H31 0.9300 . ?
C32 H32 0.9300 . ?
C33 H33A 0.9600 . ?
C33 H33B 0.9600 . ?
C33 H33C 0.9600 . ?
C34 H34A 0.9600 . ?
C34 H34B 0.9600 . ?
C34 H34C 0.9600 . ?
C35 H35A 0.9600 . ?
C35 H35B 0.9600 . ?
C35 H35C 0.9600 . ?
C36 H36A 0.9600 . ?
C36 H36B 0.9600 . ?
C36 H36C 0.9600 . ?

loop_
_cod_related_entry_id
_cod_related_entry_database
_cod_related_entry_code
1 ChemSpider 21150131
